data_4324771
loop_
_publ_author_name
'Susan M. Vickers'
'Peter D. Frischmann'
'Mark J. MacLachlan'

_publ_section_title
;
 Family of Cadmium Acetate Coordination Networks With Structurally Diverse
 [Cd4(OAc)9(\m3-OH)]2- Secondary Building Units
;
_journal_name_full 'Inorganic Chemistry'
_journal_page_first 2957
_journal_page_last 2965
_journal_paper_doi 10.1021/ic1023828
_journal_volume 50
_journal_year 2011
_chemical_formula_sum 'C9 H16.5 Cd2.5 O11'
_chemical_formula_weight 581.72
_chemical_name_systematic
;

 ?

;
_space_group_IT_number 2
_symmetry_cell_setting triclinic
_symmetry_space_group_name_Hall '-P 1'
_symmetry_space_group_name_H-M 'P -1'
_atom_sites_solution_hydrogens geom
_atom_sites_solution_primary direct
_atom_sites_solution_secondary difmap
_audit_creation_method SHELXL-97
_cell_angle_alpha 96.271(11)
_cell_angle_beta 95.918(11)
_cell_angle_gamma 118.105(8)
_cell_formula_units_Z 4
_cell_length_a 10.989(3)
_cell_length_b 11.088(3)
_cell_length_c 16.011(5)
_cell_measurement_reflns_used 16349
_cell_measurement_temperature 173(2)
_cell_measurement_theta_max 31.30
_cell_measurement_theta_min 2.31
_cell_volume 1683.8(8)
_computing_structure_refinement 'SHELXL-97 (Sheldrick, 1997)'
_diffrn_ambient_temperature 173(2)
_diffrn_measured_fraction_theta_full 0.811
_diffrn_measured_fraction_theta_max 0.811
_diffrn_measurement_device_type 'Bruker X8 Apex II'
_diffrn_measurement_method 'area detector'
_diffrn_radiation_monochromator graphite
_diffrn_radiation_source 'fine-focus sealed tube'
_diffrn_radiation_type MoK\a
_diffrn_radiation_wavelength 0.71073
_diffrn_reflns_av_R_equivalents 0.0344
_diffrn_reflns_av_sigmaI/netI 0.0321
_diffrn_reflns_limit_h_max 15
_diffrn_reflns_limit_h_min -13
_diffrn_reflns_limit_k_max 15
_diffrn_reflns_limit_k_min -13
_diffrn_reflns_limit_l_max 17
_diffrn_reflns_limit_l_min -21
_diffrn_reflns_number 22163
_diffrn_reflns_theta_full 31.27
_diffrn_reflns_theta_max 31.27
_diffrn_reflns_theta_min 2.12
_exptl_absorpt_coefficient_mu 3.189
_exptl_absorpt_correction_T_max 0.727
_exptl_absorpt_correction_T_min 0.519
_exptl_absorpt_correction_type multi-scan
_exptl_crystal_colour colorless
_exptl_crystal_density_diffrn 2.295
_exptl_crystal_description rod
_exptl_crystal_F_000 1114
_exptl_crystal_size_max 0.30
_exptl_crystal_size_mid 0.20
_exptl_crystal_size_min 0.10
_refine_diff_density_max 3.745
_refine_diff_density_min -4.752
_refine_diff_density_rms 0.158
_refine_ls_extinction_method none
_refine_ls_goodness_of_fit_ref 1.073
_refine_ls_hydrogen_treatment mixed
_refine_ls_matrix_type full
_refine_ls_number_parameters 433
_refine_ls_number_reflns 8914
_refine_ls_number_restraints 0
_refine_ls_restrained_S_all 1.073
_refine_ls_R_factor_all 0.0333
_refine_ls_R_factor_gt 0.0302
_refine_ls_shift/su_max 0.002
_refine_ls_shift/su_mean 0.000
_refine_ls_structure_factor_coef Fsqd
_refine_ls_weighting_details 'calc w=1/[\s^2^(Fo^2^)+(0.0214P)^2^+8.1268P] where P=(Fo^2^+2Fc^2^)/3'
_refine_ls_weighting_scheme calc
_refine_ls_wR_factor_gt 0.0743
_refine_ls_wR_factor_ref 0.0764
_reflns_number_gt 8227
_reflns_number_total 8914
_reflns_threshold_expression >2sigma(I)
_cod_data_source_file ic1023828_si_002_3.cif
_cod_data_source_block Complex3
_cod_original_cell_volume 1683.7(8)
_cod_original_formula_sum 'C9 H16.50 Cd2.50 O11'
_cod_database_code 4324771

loop_
_symmetry_equiv_pos_as_xyz
'x, y, z'
'-x, -y, -z'

loop_
_atom_site_label
_atom_site_type_symbol
_atom_site_fract_x
_atom_site_fract_y
_atom_site_fract_z
_atom_site_U_iso_or_equiv
_atom_site_adp_type
_atom_site_occupancy
_atom_site_symmetry_multiplicity
_atom_site_calc_flag
_atom_site_refinement_flags
C1 C 0.1877(4) 0.7837(4) 0.4877(2) 0.0223(8) Uani 1 1 d .
H1A H 0.2336 0.7305 0.4747 0.033 Uiso 1 1 calc R
H1B H 0.1066 0.7293 0.5117 0.033 Uiso 1 1 calc R
H1C H 0.2510 0.8667 0.5280 0.033 Uiso 1 1 calc R
C2 C 0.1429(4) 0.8229(3) 0.4060(2) 0.0135(6) Uani 1 1 d .
C3 C -0.4019(4) 0.8278(5) 0.4661(3) 0.0280(9) Uani 1 1 d .
H3A H -0.5013 0.7883 0.4489 0.042 Uiso 1 1 calc R
H3B H -0.3672 0.9098 0.5086 0.042 Uiso 1 1 calc R
H3C H -0.3822 0.7613 0.4893 0.042 Uiso 1 1 calc R
C4 C -0.3309(4) 0.8654(3) 0.3894(2) 0.0166(7) Uani 1 1 d .
C5 C -0.2010(4) 0.6081(4) 0.4674(2) 0.0236(8) Uani 1 1 d .
H5A H -0.1378 0.6667 0.4338 0.035 Uiso 1 1 calc R
H5B H -0.2957 0.5686 0.4378 0.035 Uiso 1 1 calc R
H5C H -0.1805 0.5349 0.4764 0.035 Uiso 1 1 calc R
C6 C -0.1838(4) 0.6935(4) 0.5527(2) 0.0164(6) Uani 1 1 d .
C7 C 0.4173(4) 1.1513(4) 0.2870(2) 0.0174(7) Uani 1 1 d .
C8 C 0.4770(4) 1.0520(4) 0.2862(3) 0.0294(9) Uani 1 1 d .
H8A H 0.4023 0.9582 0.2678 0.044 Uiso 1 1 calc R
H8B H 0.5235 1.0616 0.3427 0.044 Uiso 1 1 calc R
H8C H 0.5429 1.0738 0.2478 0.044 Uiso 1 1 calc R
C9 C -0.2653(4) 0.6221(4) 0.1884(2) 0.0156(6) Uani 1 1 d .
C10 C -0.3528(4) 0.4661(4) 0.1561(3) 0.0221(7) Uani 1 1 d .
H10A H -0.4504 0.4399 0.1469 0.033 Uiso 1 1 calc R
H10B H -0.3350 0.4175 0.1977 0.033 Uiso 1 1 calc R
H10C H -0.3279 0.4425 0.1034 0.033 Uiso 1 1 calc R
C11 C -0.0888(4) 1.2854(4) 0.2772(2) 0.0164(6) Uani 1 1 d .
C12 C -0.1158(4) 1.4019(4) 0.3132(3) 0.0269(9) Uani 1 1 d .
H12A H -0.0373 1.4900 0.3108 0.040 Uiso 1 1 calc R
H12B H -0.1283 1.3967 0.3714 0.040 Uiso 1 1 calc R
H12C H -0.1988 1.3923 0.2800 0.040 Uiso 1 1 calc R
C13 C 0.1097(4) 0.7859(4) 0.0684(2) 0.0159(6) Uani 1 1 d .
C14 C 0.1091(5) 0.7215(4) -0.0202(2) 0.0250(8) Uani 1 1 d .
H14A H 0.0656 0.7516 -0.0620 0.037 Uiso 1 1 calc R
H14B H 0.0575 0.6221 -0.0268 0.037 Uiso 1 1 calc R
H14C H 0.2037 0.7500 -0.0280 0.037 Uiso 1 1 calc R
C15 C -0.3107(4) 0.9293(4) 0.0548(2) 0.0171(7) Uani 1 1 d .
C16 C -0.3823(4) 0.9109(4) -0.0359(3) 0.0236(8) Uani 1 1 d .
H16A H -0.4774 0.8906 -0.0356 0.035 Uiso 1 1 calc R
H16B H -0.3815 0.8357 -0.0712 0.035 Uiso 1 1 calc R
H16C H -0.3332 0.9950 -0.0579 0.035 Uiso 1 1 calc R
C17 C 0.2369(4) 0.3104(3) 0.1088(2) 0.0137(6) Uani 1 1 d .
C18 C 0.2745(4) 0.3684(4) 0.0280(2) 0.0212(7) Uani 1 1 d .
H18A H 0.3491 0.4629 0.0427 0.032 Uiso 1 1 calc R
H18B H 0.1940 0.3654 -0.0041 0.032 Uiso 1 1 calc R
H18C H 0.3043 0.3136 -0.0059 0.032 Uiso 1 1 calc R
O1 O 0.0797(3) 0.8937(3) 0.40620(16) 0.0172(5) Uani 1 1 d .
O2 O 0.1724(3) 0.7831(3) 0.33683(16) 0.0179(5) Uani 1 1 d .
O3 O -0.1987(3) 0.9197(3) 0.39634(16) 0.0178(5) Uani 1 1 d .
O4 O -0.4068(3) 0.8440(3) 0.31669(18) 0.0214(6) Uani 1 1 d .
O5 O -0.0922(3) 0.8218(3) 0.57107(16) 0.0200(5) Uani 1 1 d .
O6 O 0.2589(3) 1.3656(3) 0.39369(18) 0.0268(6) Uani 1 1 d .
O7 O 0.4979(3) 0.2788(3) 0.3093(2) 0.0273(6) Uani 1 1 d .
O8 O 0.2826(3) 1.0954(3) 0.26274(19) 0.0206(5) Uani 1 1 d .
O9 O -0.1350(3) 0.6736(3) 0.2038(2) 0.0234(6) Uani 1 1 d .
O10 O -0.3322(3) 0.6910(3) 0.1966(2) 0.0226(6) Uani 1 1 d .
O11 O -0.1824(3) 1.1624(3) 0.2757(2) 0.0299(7) Uani 1 1 d .
O12 O 0.0286(3) 1.3222(3) 0.25248(18) 0.0205(5) Uani 1 1 d .
O13 O 0.1633(3) 0.7583(3) 0.13288(17) 0.0198(5) Uani 1 1 d .
O14 O 0.0544(3) 0.8642(3) 0.07860(16) 0.0157(5) Uani 1 1 d .
O15 O -0.3834(3) 0.9154(3) 0.11391(19) 0.0269(6) Uani 1 1 d .
O16 O -0.1835(3) 0.9572(3) 0.07088(16) 0.0179(5) Uani 1 1 d .
O17 O 0.3032(3) 0.3869(2) 0.18139(16) 0.0160(5) Uani 1 1 d .
O18 O -0.1400(3) 0.8143(2) -0.10562(15) 0.0145(5) Uani 1 1 d .
O19 O -0.0076(3) 1.0008(3) 0.2532(2) 0.0280(7) Uani 1 1 d .
O20 O 0.3748(3) 0.6940(3) 0.12552(18) 0.0190(5) Uani 1 1 d .
O21 O 0.2570(3) 0.5932(3) 0.2934(2) 0.0242(6) Uani 1 1 d .
O22 O 0.5036(3) 0.5264(3) 0.34609(19) 0.0200(5) Uani 1 1 d .
Cd1 Cd 0.0000 1.0000 0.5000 0.01393(7) Uani 1 2 d S
Cd2 Cd -0.22807(3) 0.93948(3) 0.23279(2) 0.02524(7) Uani 1 1 d .
Cd3 Cd 0.08861(3) 0.86660(2) 0.235473(16) 0.01400(6) Uani 1 1 d .
Cd6 Cd 0.44905(2) 0.62002(2) 0.237248(15) 0.01249(6) Uani 1 1 d .
Cd5 Cd 0.0000 1.0000 0.0000 0.01234(7) Uani 1 2 d S
Cd4 Cd 0.16491(3) 1.21801(2) 0.264935(17) 0.01553(6) Uani 1 1 d .
H20A H 0.311(5) 0.705(5) 0.130(3) 0.020(12) Uiso 1 1 d .
H20B H 0.438(7) 0.761(7) 0.116(4) 0.053(19) Uiso 1 1 d .
H21A H 0.236(5) 0.657(6) 0.305(3) 0.026(13) Uiso 1 1 d .
H21B H 0.192(9) 0.526(9) 0.278(5) 0.09(3) Uiso 1 1 d .
H22A H 0.440(6) 0.504(6) 0.369(3) 0.026(14) Uiso 1 1 d .
H22B H 0.503(7) 0.445(7) 0.332(4) 0.058(19) Uiso 1 1 d .

loop_
_atom_site_aniso_label
_atom_site_aniso_U_11
_atom_site_aniso_U_22
_atom_site_aniso_U_33
_atom_site_aniso_U_23
_atom_site_aniso_U_13
_atom_site_aniso_U_12
C1 0.026(2) 0.0259(19) 0.0206(18) 0.0076(15) 0.0038(15) 0.0169(17)
C2 0.0130(15) 0.0091(14) 0.0171(15) 0.0030(12) 0.0034(12) 0.0040(12)
C3 0.0209(19) 0.025(2) 0.033(2) 0.0006(17) 0.0110(16) 0.0073(16)
C4 0.0162(16) 0.0088(14) 0.0234(17) -0.0022(13) -0.0001(13) 0.0067(13)
C5 0.0240(19) 0.0195(18) 0.0208(18) -0.0056(14) 0.0004(15) 0.0081(16)
C6 0.0168(16) 0.0163(16) 0.0173(16) 0.0023(13) 0.0002(13) 0.0098(14)
C7 0.0132(15) 0.0145(15) 0.0270(18) 0.0068(14) 0.0053(13) 0.0078(13)
C8 0.0169(18) 0.0189(18) 0.055(3) 0.0058(18) 0.0040(18) 0.0115(16)
C9 0.0146(16) 0.0131(15) 0.0194(16) 0.0042(13) 0.0060(13) 0.0061(13)
C10 0.0175(17) 0.0135(16) 0.032(2) 0.0005(15) 0.0060(15) 0.0056(14)
C11 0.0151(16) 0.0126(15) 0.0221(17) 0.0026(13) 0.0016(13) 0.0078(13)
C12 0.0228(19) 0.0154(17) 0.044(2) 0.0008(16) 0.0114(17) 0.0103(15)
C13 0.0173(16) 0.0121(15) 0.0180(16) 0.0044(12) 0.0031(13) 0.0065(13)
C14 0.038(2) 0.0248(19) 0.0197(18) 0.0019(15) 0.0052(16) 0.0219(18)
C15 0.0216(17) 0.0111(15) 0.0207(17) 0.0040(13) 0.0090(14) 0.0082(14)
C16 0.0154(17) 0.0259(19) 0.0270(19) 0.0027(16) 0.0019(14) 0.0090(15)
C17 0.0128(15) 0.0125(15) 0.0151(15) 0.0002(12) 0.0013(12) 0.0062(13)
C18 0.0248(19) 0.0153(16) 0.0186(17) 0.0034(13) 0.0052(14) 0.0055(15)
O1 0.0235(13) 0.0198(12) 0.0145(11) 0.0023(10) 0.0060(10) 0.0153(11)
O2 0.0252(14) 0.0177(12) 0.0168(12) 0.0039(10) 0.0085(10) 0.0142(11)
O3 0.0145(12) 0.0182(12) 0.0181(12) 0.0010(10) 0.0017(9) 0.0066(10)
O4 0.0202(13) 0.0086(11) 0.0299(14) -0.0013(10) -0.0087(11) 0.0062(10)
O5 0.0231(13) 0.0152(12) 0.0164(12) -0.0009(10) 0.0026(10) 0.0061(11)
O6 0.0294(16) 0.0248(14) 0.0221(14) 0.0074(11) 0.0087(12) 0.0085(13)
O7 0.0170(13) 0.0129(12) 0.0497(19) 0.0056(12) 0.0036(12) 0.0060(11)
O8 0.0112(12) 0.0132(12) 0.0372(15) 0.0043(11) 0.0025(11) 0.0062(10)
O9 0.0132(12) 0.0148(12) 0.0400(16) 0.0041(11) 0.0037(11) 0.0055(10)
O10 0.0137(12) 0.0120(12) 0.0432(17) 0.0063(11) 0.0083(11) 0.0062(10)
O11 0.0161(13) 0.0120(12) 0.062(2) 0.0063(13) 0.0117(13) 0.0059(11)
O12 0.0175(13) 0.0125(11) 0.0344(15) 0.0069(11) 0.0099(11) 0.0080(10)
O13 0.0216(13) 0.0238(13) 0.0199(13) 0.0079(11) 0.0045(10) 0.0147(11)
O14 0.0193(12) 0.0157(12) 0.0154(11) 0.0035(9) 0.0021(9) 0.0112(10)
O15 0.0331(16) 0.0192(13) 0.0318(15) 0.0089(12) 0.0219(13) 0.0115(12)
O16 0.0213(13) 0.0201(13) 0.0142(11) 0.0043(10) 0.0048(10) 0.0111(11)
O17 0.0160(12) 0.0101(11) 0.0176(12) -0.0011(9) -0.0003(9) 0.0041(10)
O18 0.0150(12) 0.0098(10) 0.0136(11) -0.0007(9) 0.0005(9) 0.0029(9)
O19 0.0147(13) 0.0105(12) 0.057(2) 0.0015(13) 0.0063(13) 0.0059(11)
O20 0.0178(13) 0.0189(13) 0.0251(14) 0.0089(11) 0.0065(11) 0.0112(12)
O21 0.0197(14) 0.0113(12) 0.0450(18) 0.0048(12) 0.0153(13) 0.0085(11)
O22 0.0195(14) 0.0139(12) 0.0248(14) 0.0037(10) 0.0005(11) 0.0073(11)
Cd1 0.01309(16) 0.01406(16) 0.01458(16) -0.00164(12) 0.00053(12) 0.00781(13)
Cd2 0.00997(12) 0.00940(11) 0.0560(2) 0.00714(12) 0.00726(12) 0.00394(10)
Cd3 0.01187(11) 0.01058(11) 0.02089(12) 0.00425(9) 0.00345(9) 0.00615(9)
Cd6 0.00953(11) 0.00798(10) 0.01752(12) 0.00071(8) 0.00072(9) 0.00297(9)
Cd5 0.01310(16) 0.00841(14) 0.01357(15) -0.00090(12) -0.00265(12) 0.00527(12)
Cd4 0.01234(12) 0.00899(11) 0.02457(13) 0.00263(9) 0.00325(9) 0.00474(9)

loop_
_atom_type_symbol
_atom_type_description
_atom_type_scat_dispersion_real
_atom_type_scat_dispersion_imag
_atom_type_scat_source
C C 0.0033 0.0016 'International Tables Vol C Tables 4.2.6.8 and 6.1.1.4'
H H 0.0000 0.0000 'International Tables Vol C Tables 4.2.6.8 and 6.1.1.4'
O O 0.0106 0.0060 'International Tables Vol C Tables 4.2.6.8 and 6.1.1.4'
Cd Cd -0.8075 1.2024 'International Tables Vol C Tables 4.2.6.8 and 6.1.1.4'

loop_
_geom_angle_atom_site_label_1
_geom_angle_atom_site_label_2
_geom_angle_atom_site_label_3
_geom_angle
_geom_angle_site_symmetry_1
_geom_angle_site_symmetry_3
C2 C1 H1A 109.5 . .
C2 C1 H1B 109.5 . .
H1A C1 H1B 109.5 . .
C2 C1 H1C 109.5 . .
H1A C1 H1C 109.5 . .
H1B C1 H1C 109.5 . .
O1 C2 O2 120.6(3) . .
O1 C2 C1 121.8(3) . .
O2 C2 C1 117.7(3) . .
C4 C3 H3A 109.5 . .
C4 C3 H3B 109.5 . .
H3A C3 H3B 109.5 . .
C4 C3 H3C 109.5 . .
H3A C3 H3C 109.5 . .
H3B C3 H3C 109.5 . .
O3 C4 O4 120.1(3) . .
O3 C4 C3 121.1(3) . .
O4 C4 C3 118.8(3) . .
C6 C5 H5A 109.5 . .
C6 C5 H5B 109.5 . .
H5A C5 H5B 109.5 . .
C6 C5 H5C 109.5 . .
H5A C5 H5C 109.5 . .
H5B C5 H5C 109.5 . .
O6 C6 O5 120.6(3) 2_576 .
O6 C6 C5 119.0(3) 2_576 .
O5 C6 C5 120.3(3) . .
O7 C7 O8 124.0(3) 1_565 .
O7 C7 C8 119.5(3) 1_565 .
O8 C7 C8 116.5(3) . .
C7 C8 H8A 109.5 . .
C7 C8 H8B 109.5 . .
H8A C8 H8B 109.5 . .
C7 C8 H8C 109.5 . .
H8A C8 H8C 109.5 . .
H8B C8 H8C 109.5 . .
O9 C9 O10 125.2(3) . .
O9 C9 C10 117.7(3) . .
O10 C9 C10 117.1(3) . .
C9 C10 H10A 109.5 . .
C9 C10 H10B 109.5 . .
H10A C10 H10B 109.5 . .
C9 C10 H10C 109.5 . .
H10A C10 H10C 109.5 . .
H10B C10 H10C 109.5 . .
O11 C11 O12 125.9(3) . .
O11 C11 C12 117.5(3) . .
O12 C11 C12 116.6(3) . .
C11 C12 H12A 109.5 . .
C11 C12 H12B 109.5 . .
H12A C12 H12B 109.5 . .
C11 C12 H12C 109.5 . .
H12A C12 H12C 109.5 . .
H12B C12 H12C 109.5 . .
O13 C13 O14 120.3(3) . .
O13 C13 C14 119.0(3) . .
O14 C13 C14 120.7(3) . .
C13 C14 H14A 109.5 . .
C13 C14 H14B 109.5 . .
H14A C14 H14B 109.5 . .
C13 C14 H14C 109.5 . .
H14A C14 H14C 109.5 . .
H14B C14 H14C 109.5 . .
O16 C15 O15 121.4(4) . .
O16 C15 C16 121.2(3) . .
O15 C15 C16 117.4(3) . .
C15 C16 H16A 109.5 . .
C15 C16 H16B 109.5 . .
H16A C16 H16B 109.5 . .
C15 C16 H16C 109.5 . .
H16A C16 H16C 109.5 . .
H16B C16 H16C 109.5 . .
O17 C17 O18 119.2(3) . 2_565
O17 C17 C18 119.6(3) . .
O18 C17 C18 121.1(3) 2_565 .
C17 C18 H18A 109.5 . .
C17 C18 H18B 109.5 . .
H18A C18 H18B 109.5 . .
C17 C18 H18C 109.5 . .
H18A C18 H18C 109.5 . .
H18B C18 H18C 109.5 . .
C2 O1 Cd1 139.8(2) . .
C2 O2 Cd3 104.8(2) . .
C4 O3 Cd1 140.2(2) . .
C4 O4 Cd6 121.8(2) . 1_455
C4 O4 Cd2 100.0(2) . .
Cd6 O4 Cd2 101.61(11) 1_455 .
C6 O5 Cd1 136.5(2) . .
C6 O6 Cd4 107.6(2) 2_576 .
C7 O8 Cd4 123.7(2) . .
C7 O8 Cd3 135.9(2) . .
Cd4 O8 Cd3 99.18(10) . .
C9 O9 Cd3 150.5(2) . .
C9 O10 Cd6 128.5(2) . 1_455
C9 O10 Cd2 125.9(2) . .
Cd6 O10 Cd2 101.06(10) 1_455 .
C11 O11 Cd2 139.9(3) . .
C11 O12 Cd4 127.3(2) . .
C13 O13 Cd3 95.8(2) . .
C13 O14 Cd5 137.2(2) . .
C13 O14 Cd3 89.5(2) . .
Cd5 O14 Cd3 131.45(11) . .
C15 O15 Cd2 102.0(3) . .
C15 O16 Cd5 139.0(2) . .
C17 O17 Cd6 138.2(2) . .
C17 O17 Cd4 95.6(2) . 1_545
Cd6 O17 Cd4 123.42(11) . 1_545
C17 O18 Cd5 135.5(2) 2_565 .
C17 O18 Cd4 91.94(19) 2_565 2_575
Cd5 O18 Cd4 132.53(11) . 2_575
Cd2 O19 Cd3 127.85(13) . .
Cd2 O19 Cd4 124.46(13) . .
Cd3 O19 Cd4 106.14(12) . .
Cd6 O20 H20A 115(3) . .
Cd6 O20 H20B 110(5) . .
H20A O20 H20B 111(6) . .
Cd6 O21 H21A 125(3) . .
Cd6 O21 H21B 116(7) . .
H21A O21 H21B 110(7) . .
Cd6 O22 H22A 103(4) . .
Cd6 O22 H22B 117(4) . .
H22A O22 H22B 102(6) . .
O5 Cd1 O5 180.000(1) 2_576 .
O5 Cd1 O1 84.98(10) 2_576 .
O5 Cd1 O1 95.02(10) . .
O5 Cd1 O1 95.02(10) 2_576 2_576
O5 Cd1 O1 84.98(10) . 2_576
O1 Cd1 O1 180.00(10) . 2_576
O5 Cd1 O3 84.09(10) 2_576 .
O5 Cd1 O3 95.91(10) . .
O1 Cd1 O3 87.46(9) . .
O1 Cd1 O3 92.54(9) 2_576 .
O5 Cd1 O3 95.91(10) 2_576 2_576
O5 Cd1 O3 84.09(10) . 2_576
O1 Cd1 O3 92.54(9) . 2_576
O1 Cd1 O3 87.46(9) 2_576 2_576
O3 Cd1 O3 180.000(1) . 2_576
O19 Cd2 O11 92.21(10) . .
O19 Cd2 O15 132.66(12) . .
O11 Cd2 O15 90.22(11) . .
O19 Cd2 O4 133.29(11) . .
O11 Cd2 O4 93.73(10) . .
O15 Cd2 O4 93.63(10) . .
O19 Cd2 O10 101.08(9) . .
O11 Cd2 O10 165.69(10) . .
O15 Cd2 O10 84.70(10) . .
O4 Cd2 O10 73.31(9) . .
O19 Cd3 O2 127.96(11) . .
O19 Cd3 O9 88.98(10) . .
O2 Cd3 O9 95.01(10) . .
O19 Cd3 O13 143.54(11) . .
O2 Cd3 O13 88.44(9) . .
O9 Cd3 O13 89.99(10) . .
O19 Cd3 O8 76.20(10) . .
O2 Cd3 O8 96.93(10) . .
O9 Cd3 O8 164.75(9) . .
O13 Cd3 O8 99.77(10) . .
O19 Cd3 O14 89.58(11) . .
O2 Cd3 O14 142.46(9) . .
O9 Cd3 O14 84.06(10) . .
O13 Cd3 O14 54.09(8) . .
O8 Cd3 O14 92.16(9) . .
O20 Cd6 O21 88.70(11) . .
O20 Cd6 O22 174.52(10) . .
O21 Cd6 O22 88.41(12) . .
O20 Cd6 O17 94.18(10) . .
O21 Cd6 O17 82.05(10) . .
O22 Cd6 O17 80.82(10) . .
O20 Cd6 O10 91.90(11) . 1_655
O21 Cd6 O10 168.67(11) . 1_655
O22 Cd6 O10 91.85(11) . 1_655
O17 Cd6 O10 109.18(9) . 1_655
O20 Cd6 O4 94.49(10) . 1_655
O21 Cd6 O4 93.41(11) . 1_655
O22 Cd6 O4 90.32(10) . 1_655
O17 Cd6 O4 170.12(9) . 1_655
O10 Cd6 O4 75.26(10) 1_655 1_655
O18 Cd5 O18 180.00(10) . 2_575
O18 Cd5 O16 88.43(9) . 2_575
O18 Cd5 O16 91.57(9) 2_575 2_575
O18 Cd5 O16 91.57(9) . .
O18 Cd5 O16 88.43(9) 2_575 .
O16 Cd5 O16 180.0 2_575 .
O18 Cd5 O14 88.36(9) . 2_575
O18 Cd5 O14 91.64(9) 2_575 2_575
O16 Cd5 O14 89.08(9) 2_575 2_575
O16 Cd5 O14 90.92(9) . 2_575
O18 Cd5 O14 91.64(9) . .
O18 Cd5 O14 88.36(9) 2_575 .
O16 Cd5 O14 90.92(9) 2_575 .
O16 Cd5 O14 89.08(9) . .
O14 Cd5 O14 180.00(10) 2_575 .
O19 Cd4 O8 77.88(10) . .
O19 Cd4 O6 121.44(11) . .
O8 Cd4 O6 103.98(11) . .
O19 Cd4 O12 97.56(10) . .
O8 Cd4 O12 172.95(10) . .
O6 Cd4 O12 82.96(11) . .
O19 Cd4 O17 142.54(11) . 1_565
O8 Cd4 O17 97.35(9) . 1_565
O6 Cd4 O17 95.89(10) . 1_565
O12 Cd4 O17 82.96(9) . 1_565
O19 Cd4 O18 89.51(11) . 2_575
O8 Cd4 O18 87.74(10) . 2_575
O6 Cd4 O18 148.37(9) . 2_575
O12 Cd4 O18 86.85(9) . 2_575
O17 Cd4 O18 53.05(8) 1_565 2_575

loop_
_geom_bond_atom_site_label_1
_geom_bond_atom_site_label_2
_geom_bond_distance
_geom_bond_site_symmetry_2
C1 C2 1.528(5) .
C1 H1A 0.9600 .
C1 H1B 0.9600 .
C1 H1C 0.9600 .
C2 O1 1.269(4) .
C2 O2 1.276(4) .
C3 C4 1.514(6) .
C3 H3A 0.9600 .
C3 H3B 0.9600 .
C3 H3C 0.9600 .
C4 O3 1.271(4) .
C4 O4 1.289(5) .
C5 C6 1.514(5) .
C5 H5A 0.9600 .
C5 H5B 0.9600 .
C5 H5C 0.9600 .
C6 O6 1.268(4) 2_576
C6 O5 1.274(4) .
C7 O7 1.248(4) 1_565
C7 O8 1.300(4) .
C7 C8 1.523(5) .
C8 H8A 0.9600 .
C8 H8B 0.9600 .
C8 H8C 0.9600 .
C9 O9 1.250(4) .
C9 O10 1.292(4) .
C9 C10 1.523(5) .
C10 H10A 0.9600 .
C10 H10B 0.9600 .
C10 H10C 0.9600 .
C11 O11 1.259(4) .
C11 O12 1.278(4) .
C11 C12 1.523(5) .
C12 H12A 0.9600 .
C12 H12B 0.9600 .
C12 H12C 0.9600 .
C13 O13 1.273(4) .
C13 O14 1.279(4) .
C13 C14 1.514(5) .
C14 H14A 0.9600 .
C14 H14B 0.9600 .
C14 H14C 0.9600 .
C15 O16 1.271(5) .
C15 O15 1.276(4) .
C15 C16 1.523(5) .
C16 H16A 0.9600 .
C16 H16B 0.9600 .
C16 H16C 0.9600 .
C17 O17 1.276(4) .
C17 O18 1.278(4) 2_565
C17 C18 1.518(5) .
C18 H18A 0.9600 .
C18 H18B 0.9600 .
C18 H18C 0.9600 .
O1 Cd1 2.296(2) .
O2 Cd3 2.272(3) .
O3 Cd1 2.326(3) .
O4 Cd6 2.341(3) 1_455
O4 Cd2 2.383(3) .
O5 Cd1 2.251(3) .
O6 C6 1.268(5) 2_576
O6 Cd4 2.286(3) .
O7 C7 1.248(4) 1_545
O8 Cd4 2.276(3) .
O8 Cd3 2.376(3) .
O9 Cd3 2.329(3) .
O10 Cd6 2.339(3) 1_455
O10 Cd2 2.404(3) .
O11 Cd2 2.286(3) .
O12 Cd4 2.288(3) .
O13 Cd3 2.364(3) .
O14 Cd5 2.306(2) .
O14 Cd3 2.496(3) .
O15 Cd2 2.323(3) .
O16 Cd5 2.295(3) .
O17 Cd6 2.312(2) .
O17 Cd4 2.427(3) 1_545
O18 C17 1.278(4) 2_565
O18 Cd5 2.277(2) .
O18 Cd4 2.505(3) 2_575
O19 Cd2 2.163(3) .
O19 Cd3 2.205(3) .
O19 Cd4 2.226(3) .
O20 Cd6 2.278(3) .
O20 H20A 0.78(5) .
O20 H20B 0.79(7) .
O21 Cd6 2.282(3) .
O21 H21A 0.85(6) .
O21 H21B 0.74(9) .
O22 Cd6 2.289(3) .
O22 H22A 0.77(6) .
O22 H22B 0.91(7) .
Cd1 O5 2.251(3) 2_576
Cd1 O1 2.296(2) 2_576
Cd1 O3 2.326(3) 2_576
Cd6 O10 2.339(3) 1_655
Cd6 O4 2.341(3) 1_655
Cd5 O18 2.277(2) 2_575
Cd5 O16 2.295(3) 2_575
Cd5 O14 2.306(2) 2_575
Cd4 O17 2.427(3) 1_565
Cd4 O18 2.505(3) 2_575

loop_
_geom_torsion_atom_site_label_1
_geom_torsion_atom_site_label_2
_geom_torsion_atom_site_label_3
_geom_torsion_atom_site_label_4
_geom_torsion
_geom_torsion_site_symmetry_1
_geom_torsion_site_symmetry_4
O2 C2 O1 Cd1 -178.4(2) . .
C1 C2 O1 Cd1 1.0(6) . .
O1 C2 O2 Cd3 0.0(4) . .
C1 C2 O2 Cd3 -179.4(3) . .
O4 C4 O3 Cd1 175.0(2) . .
C3 C4 O3 Cd1 -3.5(6) . .
O3 C4 O4 Cd6 108.1(3) . 1_455
C3 C4 O4 Cd6 -73.3(4) . 1_455
O3 C4 O4 Cd2 -2.3(4) . .
C3 C4 O4 Cd2 176.3(3) . .
O6 C6 O5 Cd1 -147.5(3) 2_576 .
C5 C6 O5 Cd1 34.5(5) . .
O7 C7 O8 Cd4 -4.5(5) 1_565 .
C8 C7 O8 Cd4 176.4(3) . .
O7 C7 O8 Cd3 -169.0(3) 1_565 .
C8 C7 O8 Cd3 11.9(6) . .
O10 C9 O9 Cd3 -9.8(8) . .
C10 C9 O9 Cd3 169.2(4) . .
O9 C9 O10 Cd6 -146.4(3) . 1_455
C10 C9 O10 Cd6 34.6(5) . 1_455
O9 C9 O10 Cd2 5.2(5) . .
C10 C9 O10 Cd2 -173.8(2) . .
O12 C11 O11 Cd2 -2.9(7) . .
C12 C11 O11 Cd2 178.2(3) . .
O11 C11 O12 Cd4 -35.6(5) . .
C12 C11 O12 Cd4 143.3(3) . .
O14 C13 O13 Cd3 6.6(4) . .
C14 C13 O13 Cd3 -171.7(3) . .
O13 C13 O14 Cd5 158.6(2) . .
C14 C13 O14 Cd5 -23.1(5) . .
O13 C13 O14 Cd3 -6.2(3) . .
C14 C13 O14 Cd3 172.1(3) . .
O16 C15 O15 Cd2 -3.4(4) . .
C16 C15 O15 Cd2 176.4(3) . .
O15 C15 O16 Cd5 -177.8(2) . .
C16 C15 O16 Cd5 2.3(6) . .
O18 C17 O17 Cd6 -164.2(2) 2_565 .
C18 C17 O17 Cd6 16.1(5) . .
O18 C17 O17 Cd4 -3.9(3) 2_565 1_545
C18 C17 O17 Cd4 176.4(3) . 1_545
C6 O5 Cd1 O5 77(100) . 2_576
C6 O5 Cd1 O1 -58.3(4) . .
C6 O5 Cd1 O1 121.7(4) . 2_576
C6 O5 Cd1 O3 29.6(4) . .
C6 O5 Cd1 O3 -150.4(4) . 2_576
C2 O1 Cd1 O5 136.0(4) . 2_576
C2 O1 Cd1 O5 -44.0(4) . .
C2 O1 Cd1 O1 177(100) . 2_576
C2 O1 Cd1 O3 -139.8(4) . .
C2 O1 Cd1 O3 40.2(4) . 2_576
C4 O3 Cd1 O5 -137.0(4) . 2_576
C4 O3 Cd1 O5 43.0(4) . .
C4 O3 Cd1 O1 137.8(4) . .
C4 O3 Cd1 O1 -42.2(4) . 2_576
C4 O3 Cd1 O3 -23(100) . 2_576
Cd3 O19 Cd2 O11 178.4(2) . .
Cd4 O19 Cd2 O11 -17.8(2) . .
Cd3 O19 Cd2 O15 -89.2(2) . .
Cd4 O19 Cd2 O15 74.6(2) . .
Cd3 O19 Cd2 O4 81.2(2) . .
Cd4 O19 Cd2 O4 -114.98(17) . .
Cd3 O19 Cd2 O10 3.8(2) . .
Cd4 O19 Cd2 O10 167.58(17) . .
C11 O11 Cd2 O19 29.2(5) . .
C11 O11 Cd2 O15 -103.5(4) . .
C11 O11 Cd2 O4 162.8(4) . .
C11 O11 Cd2 O10 -172.5(4) . .
C15 O15 Cd2 O19 8.9(3) . .
C15 O15 Cd2 O11 102.1(2) . .
C15 O15 Cd2 O4 -164.2(2) . .
C15 O15 Cd2 O10 -91.3(2) . .
C4 O4 Cd2 O19 13.7(3) . .
Cd6 O4 Cd2 O19 -111.90(13) 1_455 .
C4 O4 Cd2 O11 -82.9(2) . .
Cd6 O4 Cd2 O11 151.53(11) 1_455 .
C4 O4 Cd2 O15 -173.3(2) . .
Cd6 O4 Cd2 O15 61.07(11) 1_455 .
C4 O4 Cd2 O10 103.3(2) . .
Cd6 O4 Cd2 O10 -22.29(10) 1_455 .
C9 O10 Cd2 O19 -3.4(3) . .
Cd6 O10 Cd2 O19 154.39(12) 1_455 .
C9 O10 Cd2 O11 -161.2(4) . .
Cd6 O10 Cd2 O11 -3.5(5) 1_455 .
C9 O10 Cd2 O15 129.1(3) . .
Cd6 O10 Cd2 O15 -73.13(11) 1_455 .
C9 O10 Cd2 O4 -135.5(3) . .
Cd6 O10 Cd2 O4 22.27(10) 1_455 .
Cd2 O19 Cd3 O2 -99.7(2) . .
Cd4 O19 Cd3 O2 94.13(16) . .
Cd2 O19 Cd3 O9 -4.2(2) . .
Cd4 O19 Cd3 O9 -170.31(14) . .
Cd2 O19 Cd3 O13 84.4(2) . .
Cd4 O19 Cd3 O13 -81.7(2) . .
Cd2 O19 Cd3 O8 172.2(2) . .
Cd4 O19 Cd3 O8 6.09(12) . .
Cd2 O19 Cd3 O14 79.90(19) . .
Cd4 O19 Cd3 O14 -86.24(13) . .
C2 O2 Cd3 O19 4.4(3) . .
C2 O2 Cd3 O9 -88.3(2) . .
C2 O2 Cd3 O13 -178.1(2) . .
C2 O2 Cd3 O8 82.2(2) . .
C2 O2 Cd3 O14 -175.03(19) . .
C9 O9 Cd3 O19 8.5(5) . .
C9 O9 Cd3 O2 136.5(5) . .
C9 O9 Cd3 O13 -135.1(5) . .
C9 O9 Cd3 O8 -5.0(8) . .
C9 O9 Cd3 O14 -81.2(5) . .
C13 O13 Cd3 O19 -9.2(3) . .
C13 O13 Cd3 O2 174.1(2) . .
C13 O13 Cd3 O9 79.1(2) . .
C13 O13 Cd3 O8 -89.2(2) . .
C13 O13 Cd3 O14 -3.6(2) . .
C7 O8 Cd3 O19 161.2(4) . .
Cd4 O8 Cd3 O19 -5.79(11) . .
C7 O8 Cd3 O2 33.7(4) . .
Cd4 O8 Cd3 O2 -133.25(10) . .
C7 O8 Cd3 O9 175.0(4) . .
Cd4 O8 Cd3 O9 8.0(5) . .
C7 O8 Cd3 O13 -55.9(4) . .
Cd4 O8 Cd3 O13 137.15(10) . .
C7 O8 Cd3 O14 -109.8(4) . .
Cd4 O8 Cd3 O14 83.24(10) . .
C13 O14 Cd3 O19 -179.8(2) . .
Cd5 O14 Cd3 O19 14.01(15) . .
C13 O14 Cd3 O2 -0.2(3) . .
Cd5 O14 Cd3 O2 -166.47(13) . .
C13 O14 Cd3 O9 -90.7(2) . .
Cd5 O14 Cd3 O9 103.02(16) . .
C13 O14 Cd3 O13 3.57(19) . .
Cd5 O14 Cd3 O13 -162.7(2) . .
C13 O14 Cd3 O8 104.1(2) . .
Cd5 O14 Cd3 O8 -62.16(15) . .
C17 O17 Cd6 O20 21.3(3) . .
Cd4 O17 Cd6 O20 -134.98(14) 1_545 .
C17 O17 Cd6 O21 109.4(3) . .
Cd4 O17 Cd6 O21 -46.88(14) 1_545 .
C17 O17 Cd6 O22 -160.9(4) . .
Cd4 O17 Cd6 O22 42.78(14) 1_545 .
C17 O17 Cd6 O10 -72.1(3) . 1_655
Cd4 O17 Cd6 O10 131.54(13) 1_545 1_655
C17 O17 Cd6 O4 172.6(5) . 1_655
Cd4 O17 Cd6 O4 16.3(6) 1_545 1_655
C17 O18 Cd5 O18 -38(100) 2_565 2_575
Cd4 O18 Cd5 O18 140(100) 2_575 2_575
C17 O18 Cd5 O16 138.2(3) 2_565 2_575
Cd4 O18 Cd5 O16 -43.84(15) 2_575 2_575
C17 O18 Cd5 O16 -41.8(3) 2_565 .
Cd4 O18 Cd5 O16 136.16(15) 2_575 .
C17 O18 Cd5 O14 -132.7(3) 2_565 2_575
Cd4 O18 Cd5 O14 45.29(15) 2_575 2_575
C17 O18 Cd5 O14 47.3(3) 2_565 .
Cd4 O18 Cd5 O14 -134.71(15) 2_575 .
C15 O16 Cd5 O18 -46.7(4) . .
C15 O16 Cd5 O18 133.3(4) . 2_575
C15 O16 Cd5 O16 -88(100) . 2_575
C15 O16 Cd5 O14 41.7(4) . 2_575
C15 O16 Cd5 O14 -138.3(4) . .
C13 O14 Cd5 O18 58.5(3) . .
Cd3 O14 Cd5 O18 -141.99(15) . .
C13 O14 Cd5 O18 -121.5(3) . 2_575
Cd3 O14 Cd5 O18 38.01(15) . 2_575
C13 O14 Cd5 O16 -30.0(3) . 2_575
Cd3 O14 Cd5 O16 129.55(15) . 2_575
C13 O14 Cd5 O16 150.0(3) . .
Cd3 O14 Cd5 O16 -50.45(15) . .
C13 O14 Cd5 O14 163(100) . 2_575
Cd3 O14 Cd5 O14 -37(100) . 2_575
Cd2 O19 Cd4 O8 -173.1(2) . .
Cd3 O19 Cd4 O8 -6.31(12) . .
Cd2 O19 Cd4 O6 87.8(2) . .
Cd3 O19 Cd4 O6 -105.43(15) . .
Cd2 O19 Cd4 O12 1.5(2) . .
Cd3 O19 Cd4 O12 168.23(13) . .
Cd2 O19 Cd4 O17 -86.8(2) . 1_565
Cd3 O19 Cd4 O17 79.96(19) . 1_565
Cd2 O19 Cd4 O18 -85.26(18) . 2_575
Cd3 O19 Cd4 O18 81.48(13) . 2_575
C7 O8 Cd4 O19 -163.4(3) . .
Cd3 O8 Cd4 O19 5.70(11) . .
C7 O8 Cd4 O6 -43.7(3) . .
Cd3 O8 Cd4 O6 125.45(11) . .
C7 O8 Cd4 O12 146.4(7) . .
Cd3 O8 Cd4 O12 -44.5(8) . .
C7 O8 Cd4 O17 54.3(3) . 1_565
Cd3 O8 Cd4 O17 -136.57(10) . 1_565
C7 O8 Cd4 O18 106.6(3) . 2_575
Cd3 O8 Cd4 O18 -84.28(10) . 2_575
C6 O6 Cd4 O19 -8.3(3) 2_576 .
C6 O6 Cd4 O8 -92.5(3) 2_576 .
C6 O6 Cd4 O12 86.3(3) 2_576 .
C6 O6 Cd4 O17 168.4(2) 2_576 1_565
C6 O6 Cd4 O18 158.4(2) 2_576 2_575
C11 O12 Cd4 O19 32.1(3) . .
C11 O12 Cd4 O8 81.4(9) . .
C11 O12 Cd4 O6 -88.8(3) . .
C11 O12 Cd4 O17 174.3(3) . 1_565
C11 O12 Cd4 O18 121.2(3) . 2_575
